data_7214401
loop_
_publ_author_name
'Ju, Zemin'
'Cao, Dapeng'
'Qin, Ling'
'Zhang, Chuanlei'
'Zhang, Mingdao'
'Shi, Zhiqiang'
'Zheng, Hegen'

_publ_section_title
;
 Syntheses, characterization, and properties of five coordination
 compounds based on the ligand tetrakis(4-pyridyloxymethylene)methane
;
_journal_issue 19
_journal_name_full CrystEngComm
_journal_page_first 3917
_journal_paper_doi 10.1039/c3ce42477d
_journal_volume 16
_journal_year 2014
_chemical_formula_moiety 'C33 H34 N6 O14 Zn2'
_chemical_formula_sum 'C33 H34 N6 O14 Zn2'
_chemical_formula_weight 869.40
_chemical_name_systematic
; 
 ? 
;
_space_group_IT_number 72
_symmetry_cell_setting orthorhombic
_symmetry_space_group_name_Hall '-I 2 2c'
_symmetry_space_group_name_H-M 'I b a m'
_atom_sites_solution_hydrogens geom
_atom_sites_solution_primary direct
_atom_sites_solution_secondary difmap
_audit_creation_method SHELXL-97
_cell_angle_alpha 90.00
_cell_angle_beta 90.00
_cell_angle_gamma 90.00
_cell_formula_units_Z 8
_cell_length_a 32.119(3)
_cell_length_b 12.8479(10)
_cell_length_c 20.8244(16)
_cell_measurement_reflns_used 5890
_cell_measurement_temperature 291(2)
_cell_measurement_theta_max 24.00
_cell_measurement_theta_min 2.25
_cell_volume 8593.4(12)
_computing_cell_refinement 'Bruker SMART'
_computing_data_collection 'Bruker SMART'
_computing_data_reduction 'Bruker SAINT'
_computing_molecular_graphics 'Bruker SHELXTL'
_computing_publication_material 'Bruker SHELXTL'
_computing_structure_refinement 'SHELXL-97 (Sheldrick, 1997)'
_computing_structure_solution 'SHELXS-97 (Sheldrick, 1990)'
_diffrn_ambient_temperature 291(2)
_diffrn_measured_fraction_theta_full 0.998
_diffrn_measured_fraction_theta_max 0.998
_diffrn_radiation_monochromator graphite
_diffrn_radiation_source 'fine-focus sealed tube'
_diffrn_radiation_type MoK\a
_diffrn_radiation_wavelength 0.71073
_diffrn_reflns_av_R_equivalents 0.0254
_diffrn_reflns_av_sigmaI/netI 0.0661
_diffrn_reflns_limit_h_max 39
_diffrn_reflns_limit_h_min -38
_diffrn_reflns_limit_k_max 15
_diffrn_reflns_limit_k_min -15
_diffrn_reflns_limit_l_max 25
_diffrn_reflns_limit_l_min -21
_diffrn_reflns_number 22451
_diffrn_reflns_theta_full 26.00
_diffrn_reflns_theta_max 26.00
_diffrn_reflns_theta_min 1.96
_exptl_absorpt_coefficient_mu 1.182
_exptl_absorpt_correction_T_max 0.7980
_exptl_absorpt_correction_T_min 0.7487
_exptl_absorpt_correction_type multi-scan
_exptl_absorpt_process_details sadabs
_exptl_crystal_colour colorless
_exptl_crystal_density_diffrn 1.344
_exptl_crystal_density_method 'not measured'
_exptl_crystal_description block
_exptl_crystal_F_000 3568
_exptl_crystal_size_max 0.26
_exptl_crystal_size_mid 0.22
_exptl_crystal_size_min 0.20
_refine_diff_density_max 0.705
_refine_diff_density_min -0.512
_refine_diff_density_rms 0.123
_refine_ls_extinction_method none
_refine_ls_goodness_of_fit_ref 1.063
_refine_ls_hydrogen_treatment constr
_refine_ls_matrix_type full
_refine_ls_number_parameters 294
_refine_ls_number_reflns 4343
_refine_ls_number_restraints 0
_refine_ls_restrained_S_all 1.063
_refine_ls_R_factor_all 0.0612
_refine_ls_R_factor_gt 0.0560
_refine_ls_shift/su_max 0.002
_refine_ls_shift/su_mean 0.000
_refine_ls_structure_factor_coef Fsqd
_refine_ls_weighting_details 'calc w=1/[\s^2^(Fo^2^)+(0.0918P)^2^+0.0000P] where P=(Fo^2^+2Fc^2^)/3'
_refine_ls_weighting_scheme calc
_refine_ls_wR_factor_gt 0.1495
_refine_ls_wR_factor_ref 0.1509
_reflns_number_gt 3330
_reflns_number_total 4343
_reflns_threshold_expression >2sigma(I)
_cod_data_source_file c3ce42477d2.cif
_cod_data_source_block 101202c
_cod_original_cell_volume 8593.5(12)
_cod_original_sg_symbol_Hall '-I 2 2c '
_cod_database_code 7214401

loop_
_symmetry_equiv_pos_as_xyz
'x, y, z'
'-x, -y, z'
'-x+1/2, y+1/2, -z'
'x+1/2, -y+1/2, -z'
'x+1/2, y+1/2, z+1/2'
'-x+1/2, -y+1/2, z+1/2'
'-x+1, y+1, -z+1/2'
'x+1, -y+1, -z+1/2'
'-x, -y, -z'
'x, y, -z'
'x-1/2, -y-1/2, z'
'-x-1/2, y-1/2, z'
'-x+1/2, -y+1/2, -z+1/2'
'x+1/2, y+1/2, -z+1/2'
'x, -y, z+1/2'
'-x, y, z+1/2'

loop_
_atom_site_label
_atom_site_type_symbol
_atom_site_fract_x
_atom_site_fract_y
_atom_site_fract_z
_atom_site_U_iso_or_equiv
_atom_site_adp_type
_atom_site_occupancy
_atom_site_symmetry_multiplicity
_atom_site_calc_flag
_atom_site_refinement_flags
_atom_site_disorder_assembly
_atom_site_disorder_group
C1 C 0.32929(14) 0.7454(4) 0.5000 0.0328(10) Uani 1 2 d S . .
C3 C 0.25348(12) 0.8510(3) 0.60914(18) 0.0480(10) Uani 1 1 d . . .
C4 C 0.25078(12) 0.9537(3) 0.62166(18) 0.0451(9) Uani 1 1 d . . .
H4 H 0.2700 0.9989 0.6033 0.054 Uiso 1 1 calc R . .
C5 C 0.22065(11) 0.9925(3) 0.66038(17) 0.0395(8) Uani 1 1 d . . .
H5 H 0.2198 1.0640 0.6674 0.047 Uiso 1 1 calc R A .
C6 C 0.19469(11) 0.8317(3) 0.67664(17) 0.0410(8) Uani 1 1 d . . .
H6 H 0.1749 0.7880 0.6949 0.049 Uiso 1 1 calc R A .
C7 C 0.22471(12) 0.7893(3) 0.63889(18) 0.0497(10) Uani 1 1 d . . .
H7 H 0.2257 0.7175 0.6332 0.060 Uiso 1 1 calc R . .
C8 C 0.3706(3) 0.8012(5) 0.4806(3) 0.0390(17) Uani 0.50 1 d P . .
H8A H 0.3652 0.8739 0.4738 0.047 Uiso 0.50 1 d PR . .
H8B H 0.3809 0.7725 0.4411 0.047 Uiso 0.50 1 d PR . .
C9 C 0.43905(15) 0.8125(4) 0.5000 0.0468(13) Uani 1 2 d S . .
C10 C 0.45889(12) 0.8295(3) 0.5516(2) 0.0537(11) Uani 1 1 d . . .
H10 H 0.4447 0.8277 0.5905 0.064 Uiso 1 1 calc R . .
C11 C 0.50058(12) 0.8504(3) 0.5513(2) 0.0486(9) Uani 1 1 d . . .
H11 H 0.5136 0.8635 0.5904 0.058 Uiso 1 1 calc R . .
C12 C 0.62249(11) 0.9428(3) 0.61655(17) 0.0391(8) Uani 1 1 d . . .
C13 C 0.61776(12) 0.9944(3) 0.67963(17) 0.0393(8) Uani 1 1 d . . .
H13 H 0.6170 1.0698 0.6725 0.047 Uiso 1 1 calc R . .
C14 C 0.65382(12) 0.9708(3) 0.71760(18) 0.0498(10) Uani 1 1 d . . .
H14A H 0.6786 0.9896 0.6937 0.060 Uiso 1 1 calc R . .
H14B H 0.6548 0.8965 0.7256 0.060 Uiso 1 1 calc R . .
C15 C 0.58172(13) 0.9663(3) 0.71538(18) 0.0483(10) Uani 1 1 d . . .
H15A H 0.5820 0.8922 0.7243 0.058 Uiso 1 1 calc R . .
H15B H 0.5568 0.9823 0.6909 0.058 Uiso 1 1 calc R . .
C16 C 0.3358(2) 0.6361(5) 0.4751(3) 0.0365(15) Uani 0.50 1 d P . .
H16A H 0.3528 0.6363 0.4372 0.044 Uiso 0.50 1 d PR . .
H16B H 0.3096 0.6040 0.4652 0.044 Uiso 0.50 1 d PR . .
C17 C 0.36729(16) 0.4808(4) 0.5000 0.0430(12) Uani 1 2 d S . .
C18 C 0.37544(13) 0.4298(3) 0.44597(19) 0.0488(10) Uani 1 1 d . . .
H18 H 0.3724 0.4636 0.4068 0.059 Uiso 1 1 calc R . .
C19 C 0.38840(12) 0.3272(3) 0.44718(18) 0.0467(9) Uani 1 1 d . . .
H19 H 0.3940 0.2939 0.4085 0.056 Uiso 1 1 calc R . .
N1 N 0.39295(13) 0.2761(3) 0.5000 0.0407(10) Uani 1 2 d S . .
N2 N 0.19260(8) 0.9334(2) 0.68850(14) 0.0371(7) Uani 1 1 d . . .
N3 N 0.52288(12) 0.8531(3) 0.5000 0.0362(9) Uani 1 2 d S . .
N4 N 0.09214(10) 1.1822(3) 0.74313(17) 0.0503(8) Uani 1 1 d . . .
O2 O 0.40059(14) 0.7902(4) 0.5267(2) 0.0386(11) Uani 0.50 1 d P . .
O3 O 0.35520(15) 0.5782(4) 0.5214(2) 0.0406(12) Uani 0.50 1 d P . .
O4 O 0.59326(8) 0.94444(19) 0.58011(12) 0.0453(6) Uani 1 1 d . . .
O5 O 0.65630(8) 0.9079(2) 0.59847(13) 0.0498(7) Uani 1 1 d . . .
O6 O 0.11346(9) 1.1157(2) 0.71415(15) 0.0547(7) Uani 1 1 d . . .
O7 O 0.07479(9) 1.2534(2) 0.71236(14) 0.0549(7) Uani 1 1 d . . .
O8 O 0.08855(8) 1.1797(2) 0.80269(15) 0.0553(7) Uani 1 1 d . . .
Zn1 Zn 0.586034(16) 0.87332(4) 0.5000 0.03353(18) Uani 1 2 d S . .
Zn2 Zn 0.150549(18) 1.0000 0.7500 0.03909(19) Uani 1 2 d S . .
C2A C 0.3110(3) 0.8053(8) 0.5597(4) 0.0394(18) Uani 0.50 1 d P A 1
H2AA H 0.3317 0.8041 0.5937 0.047 Uiso 0.50 1 calc PR A 1
H2AB H 0.3068 0.8774 0.5476 0.047 Uiso 0.50 1 calc PR A 1
O1A O 0.27416(16) 0.7674(4) 0.5841(2) 0.0403(11) Uani 0.50 1 d P A 1
C2B C 0.2968(3) 0.7522(8) 0.5525(5) 0.044(2) Uani 0.50 1 d P . 2
H2BA H 0.2709 0.7229 0.5368 0.053 Uiso 0.50 1 calc PR . 2
H2BB H 0.3059 0.7107 0.5888 0.053 Uiso 0.50 1 calc PR . 2
O1B O 0.28954(16) 0.8535(4) 0.5732(3) 0.0425(12) Uani 0.50 1 d P . 2

loop_
_atom_site_aniso_label
_atom_site_aniso_U_11
_atom_site_aniso_U_22
_atom_site_aniso_U_33
_atom_site_aniso_U_23
_atom_site_aniso_U_13
_atom_site_aniso_U_12
C1 0.031(2) 0.038(3) 0.029(2) 0.000 0.000 0.0084(19)
C3 0.040(2) 0.063(2) 0.041(2) -0.0109(18) -0.0119(17) 0.0159(18)
C4 0.0397(19) 0.053(2) 0.0420(19) -0.0203(17) 0.0079(16) -0.0131(16)
C5 0.0374(18) 0.0383(18) 0.0429(19) -0.0104(15) -0.0006(15) 0.0022(15)
C6 0.0421(18) 0.0387(19) 0.042(2) -0.0095(16) 0.0094(15) -0.0118(15)
C7 0.053(2) 0.051(2) 0.046(2) -0.0083(17) 0.0010(18) 0.0219(19)
C8 0.052(4) 0.033(3) 0.032(4) 0.011(2) 0.007(3) 0.008(3)
C9 0.032(3) 0.046(3) 0.063(4) 0.000 0.000 0.006(2)
C10 0.049(2) 0.049(2) 0.063(3) -0.027(2) 0.026(2) -0.0184(18)
C11 0.0414(19) 0.061(2) 0.044(2) -0.0206(18) -0.0039(17) 0.0036(17)
C12 0.0344(18) 0.041(2) 0.042(2) -0.0111(15) 0.0053(15) -0.0070(14)
C13 0.0489(19) 0.0356(18) 0.0335(18) -0.0079(14) 0.0060(15) 0.0070(15)
C14 0.047(2) 0.062(3) 0.041(2) -0.0068(19) 0.0102(17) 0.0195(18)
C15 0.050(2) 0.056(2) 0.039(2) -0.0075(18) 0.0082(17) -0.0162(18)
C16 0.036(3) 0.034(4) 0.040(4) 0.009(3) 0.010(3) 0.004(3)
C17 0.040(3) 0.033(3) 0.057(3) 0.000 0.000 0.010(2)
C18 0.064(2) 0.037(2) 0.045(2) 0.0125(17) -0.0225(19) 0.0150(17)
C19 0.060(2) 0.042(2) 0.038(2) -0.0078(16) -0.0202(17) 0.0160(18)
N1 0.041(2) 0.034(2) 0.047(3) 0.000 0.000 0.0120(18)
N2 0.0370(15) 0.0381(16) 0.0363(16) -0.0082(13) 0.0048(12) 0.0071(12)
N3 0.035(2) 0.033(2) 0.040(2) 0.000 0.000 0.0109(16)
N4 0.0479(18) 0.055(2) 0.048(2) 0.0117(16) 0.0111(15) 0.0180(16)
O2 0.027(2) 0.049(3) 0.039(2) 0.017(2) 0.0050(18) 0.008(2)
O3 0.044(3) 0.034(2) 0.043(3) 0.0101(19) 0.0078(19) 0.010(2)
O4 0.0507(15) 0.0415(14) 0.0438(14) -0.0109(11) -0.0123(12) 0.0173(11)
O5 0.0408(14) 0.0560(16) 0.0525(17) -0.0183(13) 0.0121(12) 0.0068(12)
O6 0.0544(17) 0.0508(17) 0.0589(18) 0.0042(13) 0.0015(14) 0.0124(13)
O7 0.0529(16) 0.0526(17) 0.0593(18) -0.0088(14) -0.0117(14) 0.0177(13)
O8 0.0523(16) 0.0524(17) 0.061(2) 0.0102(14) 0.0097(13) 0.0089(13)
Zn1 0.0361(3) 0.0335(3) 0.0309(3) 0.000 0.000 0.0092(2)
Zn2 0.0389(3) 0.0398(3) 0.0386(3) -0.0118(2) 0.000 0.000
C2A 0.040(4) 0.037(5) 0.041(4) 0.012(4) 0.017(4) 0.022(4)
O1A 0.042(3) 0.038(3) 0.042(3) 0.010(2) 0.018(2) 0.007(2)
C2B 0.044(5) 0.029(4) 0.060(6) 0.014(4) 0.008(4) 0.011(4)
O1B 0.040(3) 0.037(3) 0.051(3) -0.014(2) -0.009(2) 0.009(2)

loop_
_atom_type_symbol
_atom_type_description
_atom_type_scat_dispersion_real
_atom_type_scat_dispersion_imag
_atom_type_scat_source
C C 0.0033 0.0016 'International Tables Vol C Tables 4.2.6.8 and 6.1.1.4'
H H 0.0000 0.0000 'International Tables Vol C Tables 4.2.6.8 and 6.1.1.4'
N N 0.0061 0.0033 'International Tables Vol C Tables 4.2.6.8 and 6.1.1.4'
O O 0.0106 0.0060 'International Tables Vol C Tables 4.2.6.8 and 6.1.1.4'
Zn Zn 0.2839 1.4301 'International Tables Vol C Tables 4.2.6.8 and 6.1.1.4'

loop_
_geom_angle_atom_site_label_1
_geom_angle_atom_site_label_2
_geom_angle_atom_site_label_3
_geom_angle
_geom_angle_site_symmetry_1
_geom_angle_site_symmetry_3
C16 C1 C16 40.1(5) . 10_556
C16 C1 C2B 113.4(6) . .
C16 C1 C2B 84.4(5) 10_556 .
C16 C1 C2B 84.4(5) . 10_556
C16 C1 C2B 113.4(6) 10_556 10_556
C2B C1 C2B 92.5(8) . 10_556
C16 C1 C8 113.4(5) . 10_556
C16 C1 C8 102.7(4) 10_556 10_556
C2B C1 C8 111.8(5) . 10_556
C2B C1 C8 138.2(6) 10_556 10_556
C16 C1 C8 102.7(4) . .
C16 C1 C8 113.4(5) 10_556 .
C2B C1 C8 138.2(6) . .
C2B C1 C8 111.8(5) 10_556 .
C8 C1 C8 30.0(5) 10_556 .
C16 C1 C2A 140.9(5) . .
C16 C1 C2A 103.6(4) 10_556 .
C2B C1 C2A 31.3(4) . .
C2B C1 C2A 106.6(5) 10_556 .
C8 C1 C2A 83.5(5) 10_556 .
C8 C1 C2A 107.2(5) . .
C16 C1 C2A 103.6(4) . 10_556
C16 C1 C2A 140.9(5) 10_556 10_556
C2B C1 C2A 106.6(5) . 10_556
C2B C1 C2A 31.3(4) 10_556 10_556
C8 C1 C2A 107.2(5) 10_556 10_556
C8 C1 C2A 83.5(5) . 10_556
C2A C1 C2A 104.3(6) . 10_556
C4 C3 C7 115.9(3) . .
C4 C3 O1A 151.0(4) . .
C7 C3 O1A 92.6(4) . .
C4 C3 O1B 97.8(4) . .
C7 C3 O1B 145.9(4) . .
O1A C3 O1B 53.3(3) . .
C3 C4 C5 121.4(4) . .
C3 C4 H4 119.3 . .
C5 C4 H4 119.3 . .
N2 C5 C4 122.8(3) . .
N2 C5 H5 118.6 . .
C4 C5 H5 118.6 . .
N2 C6 C7 122.5(3) . .
N2 C6 H6 118.8 . .
C7 C6 H6 118.8 . .
C6 C7 C3 120.7(4) . .
C6 C7 H7 119.7 . .
C3 C7 H7 119.7 . .
C8 C8 O2 98.9(4) 10_556 10_556
C8 C8 O2 45.4(3) 10_556 .
O2 C8 O2 53.5(5) 10_556 .
C8 C8 C1 75.0(2) 10_556 .
O2 C8 C1 143.6(7) 10_556 .
O2 C8 C1 111.7(4) . .
C8 C8 H8A 98.4 10_556 .
O2 C8 H8A 107.1 10_556 .
O2 C8 H8A 109.4 . .
C1 C8 H8A 109.3 . .
C8 C8 H8B 149.0 10_556 .
O2 C8 H8B 58.5 10_556 .
O2 C8 H8B 108.7 . .
C1 C8 H8B 109.6 . .
H8A C8 H8B 108.1 . .
C10 C9 C10 115.8(5) 10_556 .
C10 C9 O2 145.5(4) 10_556 .
C10 C9 O2 98.2(3) . .
C10 C9 O2 98.2(3) 10_556 10_556
C10 C9 O2 145.5(4) . 10_556
O2 C9 O2 47.4(4) . 10_556
C9 C10 C11 121.5(4) . .
C9 C10 H10 119.2 . .
C11 C10 H10 119.2 . .
N3 C11 C10 123.7(4) . .
N3 C11 H11 118.2 . .
C10 C11 H11 118.2 . .
O4 C12 O5 119.9(3) . .
O4 C12 C13 118.1(3) . .
O5 C12 C13 121.6(3) . .
C15 C13 C14 108.3(3) . .
C15 C13 C12 115.7(3) . .
C14 C13 C12 108.2(3) . .
C15 C13 H13 108.1 . .
C14 C13 H13 108.1 . .
C12 C13 H13 108.1 . .
C13 C14 C14 112.3(3) . 8_466
C13 C14 H14A 109.1 . .
C14 C14 H14A 109.1 8_466 .
C13 C14 H14B 109.1 . .
C14 C14 H14B 109.1 8_466 .
H14A C14 H14B 107.9 . .
C13 C15 C15 108.5(3) . 8_466
C13 C15 H15A 110.0 . .
C15 C15 H15A 110.0 8_466 .
C13 C15 H15B 110.0 . .
C15 C15 H15B 110.0 8_466 .
H15A C15 H15B 108.4 . .
O3 C16 C16 85.7(5) 10_556 10_556
O3 C16 O3 40.5(5) 10_556 .
C16 C16 O3 45.2(3) 10_556 .
O3 C16 C1 140.6(8) 10_556 .
C16 C16 C1 70.0(3) 10_556 .
O3 C16 C1 109.1(5) . .
O3 C16 C2B 167.8(7) 10_556 10_556
C16 C16 C2B 106.5(3) 10_556 10_556
O3 C16 C2B 151.7(6) . 10_556
C1 C16 C2B 47.9(4) . 10_556
O3 C16 H16A 72.5 10_556 .
C16 C16 H16A 145.3 10_556 .
O3 C16 H16A 108.7 . .
C1 C16 H16A 111.0 . .
C2B C16 H16A 96.6 10_556 .
O3 C16 H16B 104.5 10_556 .
C16 C16 H16B 102.4 10_556 .
O3 C16 H16B 108.5 . .
C1 C16 H16B 110.6 . .
C2B C16 H16B 73.4 10_556 .
H16A C16 H16B 108.9 . .
C18 C17 C18 115.8(4) . 10_556
C18 C17 O3 140.8(3) . .
C18 C17 O3 103.2(3) 10_556 .
C18 C17 O3 103.2(3) . 10_556
C18 C17 O3 140.8(3) 10_556 10_556
O3 C17 O3 37.6(4) . 10_556
C17 C18 C19 121.0(4) . .
C17 C18 H18 119.5 . .
C19 C18 H18 119.5 . .
N1 C19 C18 122.4(4) . .
N1 C19 H19 118.8 . .
C18 C19 H19 118.8 . .
C19 N1 C19 117.1(4) . 10_556
C19 N1 Zn1 121.2(2) . 9_666
C19 N1 Zn1 121.2(2) 10_556 9_666
C5 N2 C6 116.7(3) . .
C5 N2 Zn2 119.3(2) . .
C6 N2 Zn2 124.0(2) . .
C11 N3 C11 112.3(5) . 10_556
C11 N3 Zn1 123.7(2) . .
C11 N3 Zn1 123.7(2) 10_556 .
O8 N4 O7 119.2(3) . .
O8 N4 O6 120.9(3) . .
O7 N4 O6 119.8(3) . .
C8 O2 O2 81.1(4) 10_556 10_556
C8 O2 C8 35.7(6) 10_556 .
O2 O2 C8 45.4(3) 10_556 .
C8 O2 C9 141.3(6) 10_556 .
O2 O2 C9 66.3(2) 10_556 .
C8 O2 C9 108.9(4) . .
O3 O3 C16 94.3(5) 10_556 10_556
O3 O3 C16 45.2(3) 10_556 .
C16 O3 C16 49.1(7) 10_556 .
O3 O3 C17 71.21(19) 10_556 .
C16 O3 C17 153.5(7) 10_556 .
C16 O3 C17 113.1(4) . .
C12 O4 Zn1 129.3(2) . .
N4 O6 Zn2 129.7(3) . .
O4 Zn1 O4 121.06(16) . 10_556
O4 Zn1 N1 114.19(8) . 9_666
O4 Zn1 N1 114.19(8) 10_556 9_666
O4 Zn1 N3 100.41(10) . .
O4 Zn1 N3 100.41(10) 10_556 .
N1 Zn1 N3 102.08(16) 9_666 .
O6 Zn2 O6 108.79(17) . 8_466
O6 Zn2 N2 107.96(12) . 8_466
O6 Zn2 N2 117.34(12) 8_466 8_466
O6 Zn2 N2 117.34(12) . .
O6 Zn2 N2 107.96(12) 8_466 .
N2 Zn2 N2 97.51(16) 8_466 .
O1A C2A C1 116.0(9) . .
O1A C2A H2AA 108.3 . .
C1 C2A H2AA 108.3 . .
O1A C2A H2AB 108.3 . .
C1 C2A H2AB 108.3 . .
H2AA C2A H2AB 107.4 . .
C3 O1A C2A 106.3(6) . .
O1B C2B C1 113.2(8) . .
O1B C2B C16 151.5(9) . 10_556
C1 C2B C16 47.8(4) . 10_556
O1B C2B H2BA 108.9 . .
C1 C2B H2BA 108.9 . .
C16 C2B H2BA 98.4 10_556 .
O1B C2B H2BB 108.9 . .
C1 C2B H2BB 108.9 . .
C16 C2B H2BB 68.4 10_556 .
H2BA C2B H2BB 107.8 . .
C3 O1B C2B 106.7(6) . .

loop_
_geom_bond_atom_site_label_1
_geom_bond_atom_site_label_2
_geom_bond_distance
_geom_bond_site_symmetry_2
C1 C16 1.511(8) .
C1 C16 1.511(8) 10_556
C1 C2B 1.514(10) .
C1 C2B 1.514(10) 10_556
C1 C8 1.562(9) 10_556
C1 C8 1.562(9) .
C1 C2A 1.576(9) .
C1 C2A 1.576(9) 10_556
C3 C4 1.348(5) .
C3 C7 1.366(6) .
C3 O1A 1.366(6) .
C3 O1B 1.380(7) .
C4 C5 1.355(5) .
C4 H4 0.9300 .
C5 N2 1.316(5) .
C5 H5 0.9300 .
C6 N2 1.332(5) .
C6 C7 1.358(5) .
C6 H6 0.9300 .
C7 H7 0.9300 .
C8 C8 0.808(12) 10_556
C8 O2 0.985(8) 10_556
C8 O2 1.367(8) .
C8 H8A 0.9600 .
C8 H8B 0.9600 .
C9 C10 1.269(5) 10_556
C9 C10 1.269(5) .
C9 O2 1.385(6) .
C9 O2 1.385(6) 10_556
C10 C11 1.366(5) .
C10 H10 0.9300 .
C11 N3 1.287(5) .
C11 H11 0.9300 .
C12 O4 1.208(4) .
C12 O5 1.234(4) .
C12 C13 1.479(5) .
C13 C15 1.423(5) .
C13 C14 1.435(5) .
C13 H13 0.9800 .
C14 C14 1.543(8) 8_466
C14 H14A 0.9700 .
C14 H14B 0.9700 .
C15 C15 1.682(7) 8_466
C15 H15A 0.9700 .
C15 H15B 0.9700 .
C16 O3 0.974(7) 10_556
C16 C16 1.036(14) 10_556
C16 O3 1.368(8) .
C16 C2B 2.031(11) 10_556
C16 H16A 0.9599 .
C16 H16B 0.9600 .
C17 C18 1.328(5) .
C17 C18 1.328(5) 10_556
C17 O3 1.383(6) .
C17 O3 1.383(6) 10_556
C18 C19 1.382(5) .
C18 H18 0.9300 .
C19 N1 1.289(4) .
C19 H19 0.9300 .
N1 C19 1.289(4) 10_556
N1 Zn1 2.035(4) 9_666
N2 Zn2 2.048(3) .
N3 C11 1.287(5) 10_556
N3 Zn1 2.045(4) .
N4 O8 1.246(4) .
N4 O7 1.248(4) .
N4 O6 1.250(4) .
O2 C8 0.985(8) 10_556
O2 O2 1.113(9) 10_556
O3 O3 0.891(9) 10_556
O3 C16 0.974(7) 10_556
O4 Zn1 1.916(2) .
O6 Zn2 2.046(3) .
Zn1 O4 1.916(2) 10_556
Zn1 N1 2.035(4) 9_666
Zn2 O6 2.046(3) 8_466
Zn2 N2 2.048(3) 8_466
C2A O1A 1.378(10) .
C2A H2AA 0.9700 .
C2A H2AB 0.9700 .
C2B O1B 1.389(10) .
C2B C16 2.031(11) 10_556
C2B H2BA 0.9700 .
C2B H2BB 0.9700 .

loop_
_geom_torsion_atom_site_label_1
_geom_torsion_atom_site_label_2
_geom_torsion_atom_site_label_3
_geom_torsion_atom_site_label_4
_geom_torsion
_geom_torsion_site_symmetry_1
_geom_torsion_site_symmetry_4
C7 C3 C4 C5 -1.4(6) . .
O1A C3 C4 C5 -170.3(7) . .
O1B C3 C4 C5 -175.9(4) . .
C3 C4 C5 N2 0.7(6) . .
N2 C6 C7 C3 -2.5(6) . .
C4 C3 C7 C6 2.3(6) . .
O1A C3 C7 C6 176.9(4) . .
O1B C3 C7 C6 172.6(6) . .
C16 C1 C8 C8 -115.1(3) . 10_556
C16 C1 C8 C8 -74.3(3) 10_556 10_556
C2B C1 C8 C8 34.6(6) . 10_556
C2B C1 C8 C8 155.9(5) 10_556 10_556
C2A C1 C8 C8 39.4(3) . 10_556
C2A C1 C8 C8 142.4(3) 10_556 10_556
C16 C1 C8 O2 -30.5(11) . 10_556
C16 C1 C8 O2 10.4(12) 10_556 10_556
C2B C1 C8 O2 119.3(11) . 10_556
C2B C1 C8 O2 -119.4(11) 10_556 10_556
C8 C1 C8 O2 84.7(11) 10_556 10_556
C2A C1 C8 O2 124.1(11) . 10_556
C2A C1 C8 O2 -133.0(11) 10_556 10_556
C16 C1 C8 O2 -87.9(5) . .
C16 C1 C8 O2 -47.0(6) 10_556 .
C2B C1 C8 O2 61.9(9) . .
C2B C1 C8 O2 -176.8(5) 10_556 .
C8 C1 C8 O2 27.3(5) 10_556 .
C2A C1 C8 O2 66.7(6) . .
C2A C1 C8 O2 169.6(6) 10_556 .
C10 C9 C10 C11 -8.9(9) 10_556 .
O2 C9 C10 C11 176.5(4) . .
O2 C9 C10 C11 -179.3(7) 10_556 .
C9 C10 C11 N3 -1.0(7) . .
O4 C12 C13 C15 50.7(5) . .
O5 C12 C13 C15 -136.4(4) . .
O4 C12 C13 C14 172.4(4) . .
O5 C12 C13 C14 -14.7(5) . .
C15 C13 C14 C14 -58.9(5) . 8_466
C12 C13 C14 C14 174.9(4) . 8_466
C14 C13 C15 C15 59.0(5) . 8_466
C12 C13 C15 C15 -179.4(3) . 8_466
C16 C1 C16 O3 -55.3(11) 10_556 10_556
C2B C1 C16 O3 -102.4(11) . 10_556
C2B C1 C16 O3 167.3(11) 10_556 10_556
C8 C1 C16 O3 26.6(12) 10_556 10_556
C8 C1 C16 O3 56.1(11) . 10_556
C2A C1 C16 O3 -83.2(14) . 10_556
C2A C1 C16 O3 142.5(11) 10_556 10_556
C2B C1 C16 C16 -47.1(4) . 10_556
C2B C1 C16 C16 -137.5(5) 10_556 10_556
C8 C1 C16 C16 81.8(3) 10_556 10_556
C8 C1 C16 C16 111.4(3) . 10_556
C2A C1 C16 C16 -28.0(7) . 10_556
C2A C1 C16 C16 -162.3(5) 10_556 10_556
C16 C1 C16 O3 -23.1(5) 10_556 .
C2B C1 C16 O3 -70.3(7) . .
C2B C1 C16 O3 -160.6(6) 10_556 .
C8 C1 C16 O3 58.7(6) 10_556 .
C8 C1 C16 O3 88.3(5) . .
C2A C1 C16 O3 -51.1(10) . .
C2A C1 C16 O3 174.6(6) 10_556 .
C16 C1 C16 C2B 137.5(5) 10_556 10_556
C2B C1 C16 C2B 90.3(8) . 10_556
C8 C1 C16 C2B -140.7(5) 10_556 10_556
C8 C1 C16 C2B -111.1(5) . 10_556
C2A C1 C16 C2B 109.5(10) . 10_556
C2A C1 C16 C2B -24.8(5) 10_556 10_556
C18 C17 C18 C19 5.0(8) 10_556 .
O3 C17 C18 C19 178.2(6) . .
O3 C17 C18 C19 -179.5(4) 10_556 .
C17 C18 C19 N1 0.5(7) . .
C18 C19 N1 C19 -5.9(8) . 10_556
C18 C19 N1 Zn1 -177.9(3) . 9_666
C4 C5 N2 C6 -0.7(5) . .
C4 C5 N2 Zn2 176.6(3) . .
C7 C6 N2 C5 1.7(5) . .
C7 C6 N2 Zn2 -175.5(3) . .
C10 C11 N3 C11 10.4(7) . 10_556
C10 C11 N3 Zn1 -175.1(3) . .
O2 C8 O2 C8 180.000(2) 10_556 10_556
C1 C8 O2 C8 -38.4(7) . 10_556
C8 C8 O2 O2 180.000(3) 10_556 10_556
C1 C8 O2 O2 141.6(7) . 10_556
C8 C8 O2 C9 -159.3(7) 10_556 .
O2 C8 O2 C9 20.7(7) 10_556 .
C1 C8 O2 C9 162.2(5) . .
C10 C9 O2 C8 -29.6(16) 10_556 10_556
C10 C9 O2 C8 141.7(10) . 10_556
O2 C9 O2 C8 -35.2(11) 10_556 10_556
C10 C9 O2 O2 5.5(8) 10_556 10_556
C10 C9 O2 O2 176.8(5) . 10_556
C10 C9 O2 C8 -10.4(11) 10_556 .
C10 C9 O2 C8 160.9(5) . .
O2 C9 O2 C8 -15.9(5) 10_556 .
C16 C16 O3 O3 180.000(4) 10_556 10_556
C1 C16 O3 O3 -148.7(7) . 10_556
C2B C16 O3 O3 180(100) 10_556 10_556
O3 C16 O3 C16 180.000(3) 10_556 10_556
C1 C16 O3 C16 31.3(7) . 10_556
C2B C16 O3 C16 -0.1(16) 10_556 10_556
O3 C16 O3 C17 -23.4(7) 10_556 .
C16 C16 O3 C17 156.6(7) 10_556 .
C1 C16 O3 C17 -172.1(4) . .
C2B C16 O3 C17 156.5(12) 10_556 .
C18 C17 O3 O3 3.8(6) . 10_556
C18 C17 O3 O3 177.5(4) 10_556 10_556
C18 C17 O3 C16 63.4(17) . 10_556
C18 C17 O3 C16 -122.9(14) 10_556 10_556
O3 C17 O3 C16 59.6(14) 10_556 10_556
C18 C17 O3 C16 21.2(10) . .
C18 C17 O3 C16 -165.1(5) 10_556 .
O3 C17 O3 C16 17.3(5) 10_556 .
O5 C12 O4 Zn1 14.9(5) . .
C13 C12 O4 Zn1 -172.1(2) . .
O8 N4 O6 Zn2 -5.9(6) . .
O7 N4 O6 Zn2 172.7(3) . .
C12 O4 Zn1 O4 -101.7(3) . 10_556
C12 O4 Zn1 N1 40.9(4) . 9_666
C12 O4 Zn1 N3 149.3(3) . .
C11 N3 Zn1 O4 -24.7(4) . .
C11 N3 Zn1 O4 149.2(3) 10_556 .
C11 N3 Zn1 O4 -149.2(3) . 10_556
C11 N3 Zn1 O4 24.7(4) 10_556 10_556
C11 N3 Zn1 N1 93.0(4) . 9_666
C11 N3 Zn1 N1 -93.0(4) 10_556 9_666
N4 O6 Zn2 O6 73.7(3) . 8_466
N4 O6 Zn2 N2 -54.7(4) . 8_466
N4 O6 Zn2 N2 -163.4(3) . .
C5 N2 Zn2 O6 58.3(3) . .
C6 N2 Zn2 O6 -124.6(3) . .
C5 N2 Zn2 O6 -178.4(3) . 8_466
C6 N2 Zn2 O6 -1.3(3) . 8_466
C5 N2 Zn2 N2 -56.5(2) . 8_466
C6 N2 Zn2 N2 120.7(3) . 8_466
C16 C1 C2A O1A -41.8(11) . .
C16 C1 C2A O1A -59.9(7) 10_556 .
C2B C1 C2A O1A -6.2(7) . .
C2B C1 C2A O1A 60.0(9) 10_556 .
C8 C1 C2A O1A -161.4(6) 10_556 .
C8 C1 C2A O1A 179.9(6) . .
C2A C1 C2A O1A 92.4(8) 10_556 .
C4 C3 O1A C2A 1.0(11) . .
C7 C3 O1A C2A -169.0(5) . .
O1B C3 O1A C2A 8.0(5) . .
C1 C2A O1A C3 -149.4(5) . .
C16 C1 C2B O1B -177.2(6) . .
C16 C1 C2B O1B 154.5(7) 10_556 .
C2B C1 C2B O1B -92.2(9) 10_556 .
C8 C1 C2B O1B 53.0(8) 10_556 .
C8 C1 C2B O1B 35.2(10) . .
C2A C1 C2B O1B 26.4(7) . .
C2A C1 C2B O1B -63.9(10) 10_556 .
C16 C1 C2B C16 28.3(4) . 10_556
C2B C1 C2B C16 113.3(5) 10_556 10_556
C8 C1 C2B C16 -101.5(5) 10_556 10_556
C8 C1 C2B C16 -119.3(7) . 10_556
C2A C1 C2B C16 -128.1(9) . 10_556
C2A C1 C2B C16 141.6(6) 10_556 10_556
C4 C3 O1B C2B -177.3(5) . .
C7 C3 O1B C2B 11.5(9) . .
O1A C3 O1B C2B 6.1(5) . .
C1 C2B O1B C3 166.5(5) . .
C16 C2B O1B C3 -151.6(13) 10_556 .

loop_
_platon_squeeze_void_nr
_platon_squeeze_void_average_x
_platon_squeeze_void_average_y
_platon_squeeze_void_average_z
_platon_squeeze_void_volume
_platon_squeeze_void_count_electrons
_platon_squeeze_void_content
1 0.000 0.000 -0.004 651 50 ' '
2 0.295 0.187 0.500 25 4 ' '
3 0.705 0.187 0.000 25 4 ' '
4 0.500 0.500 0.235 651 50 ' '
5 0.197 0.252 0.000 16 3 ' '
6 0.795 0.313 0.500 25 4 ' '
7 0.219 0.429 0.000 9 1 ' '
8 0.205 0.687 0.500 25 4 ' '
9 0.795 0.687 0.000 25 4 ' '
10 0.295 0.813 0.000 25 4 ' '
11 0.697 0.752 0.500 16 3 ' '
12 0.719 0.929 0.500 9 1 ' '
